data_2105566
loop_
_publ_author_name
'Valente, E. J.'
'Fuller, J. F.'
'Ball, J. D.'

_publ_section_title
;
 Pseudoacids. I. 4- and 5-Oxoacids
;
_journal_issue 2
_journal_name_full 'Acta Crystallographica Section B'
_journal_page_first 162
_journal_page_last 173
_journal_paper_doi 10.1107/S010876819701149X
_journal_volume 54
_journal_year 1998
_chemical_formula_sum 'C7 H10 O5'
_chemical_formula_weight 174.15
_chemical_name_common 'trans-2-carboxy-3-methyl-5-oxopentanoic pseudoacid'
_chemical_name_systematic
;
 trans-3-carboxy-4-methyl-5-hydroxytetrahydropyran-2-one
;
_space_group_IT_number 15
_symmetry_cell_setting monoclinic
_symmetry_space_group_name_Hall '-C 2yc'
_symmetry_space_group_name_H-M 'C 1 2/c 1'
_audit_creation_method SHELXL
_cell_angle_alpha 90.00
_cell_angle_beta 104.84(3)
_cell_angle_gamma 90.00
_cell_formula_units_Z 8
_cell_length_a 25.412(5)
_cell_length_b 6.2910(10)
_cell_length_c 10.757(2)
_cell_measurement_reflns_used 30
_cell_measurement_temperature 295(2)
_cell_measurement_theta_max 22.5
_cell_measurement_theta_min 15.0
_cell_volume 1662.3(6)
_computing_cell_refinement 'P3/PC (Siemens, 1989a)'
_computing_data_collection 'P3/PC (Siemens, 1989a)'
_computing_data_reduction 'XDISK (Siemens, 1989b)'
_computing_molecular_graphics 'XP (Siemens, 1989)'
_computing_publication_material 'SHELXL-93 (Sheldrick, 1993)'
_computing_structure_refinement 'SHELXL-93 (Sheldrick, 1993)'
_computing_structure_solution 'SHELXS-86 (Sheldrick, 1985)'
_diffrn_ambient_temperature 295(2)
_diffrn_measurement_device 'scintillation counter, PH analysis'
_diffrn_measurement_method \w
_diffrn_radiation_monochromator graphite
_diffrn_radiation_source 'normal-focus sealed tube'
_diffrn_radiation_type MoK\a
_diffrn_radiation_wavelength 0.71073
_diffrn_reflns_av_R_equivalents 0.0324
_diffrn_reflns_av_sigmaI/netI 0.0369
_diffrn_reflns_limit_h_max 31
_diffrn_reflns_limit_h_min -32
_diffrn_reflns_limit_k_max 8
_diffrn_reflns_limit_k_min -8
_diffrn_reflns_limit_l_max 13
_diffrn_reflns_limit_l_min 0
_diffrn_reflns_number 3826
_diffrn_reflns_theta_max 27.59
_diffrn_reflns_theta_min 3.32
_diffrn_standards_decay_% -0.(2)
_diffrn_standards_interval_count 97
_diffrn_standards_interval_time 90
_diffrn_standards_number 3
_exptl_absorpt_coefficient_mu 0.120
_exptl_absorpt_correction_type none
_exptl_crystal_colour colorless
_exptl_crystal_density_diffrn 1.392
_exptl_crystal_description 'thin rhomb'
_exptl_crystal_F_000 736
_exptl_crystal_size_max 1.00
_exptl_crystal_size_mid 0.80
_exptl_crystal_size_min 0.06
_refine_diff_density_max 0.150
_refine_diff_density_min -0.148
_refine_ls_extinction_method none
_refine_ls_goodness_of_fit_all 0.887
_refine_ls_goodness_of_fit_obs 1.095
_refine_ls_hydrogen_treatment 'H atoms fixed, calculated'
_refine_ls_matrix_type full
_refine_ls_number_parameters 132
_refine_ls_number_reflns 1907
_refine_ls_number_restraints 0
_refine_ls_restrained_S_all 0.887
_refine_ls_restrained_S_obs 1.095
_refine_ls_R_factor_all 0.0535
_refine_ls_R_factor_obs 0.0362
_refine_ls_shift/esd_max 0.000
_refine_ls_shift/esd_mean 0.000
_refine_ls_structure_factor_coef Fsqd
_refine_ls_weighting_details 'w = 1/[\s^2^(Fo^2^)+(0.0606P)^2^+0.0000P], where P=(Fo^2^+2Fc^2^)/3'
_refine_ls_weighting_scheme calc
_refine_ls_wR_factor_all 0.1051
_refine_ls_wR_factor_obs 0.1005
_reflns_number_observed 1191
_reflns_number_total 1907
_reflns_observed_criterion >2sigma(I)
_cod_data_source_file fr0001.cif
_cod_data_source_block 6
_cod_depositor_comments
;
The following automatic conversions were performed:

'_refine_ls_weighting_scheme' value 'w =
1/[\s^2^(Fo^2^)+(0.0606P)^2^+0.0000P], where P=(Fo^2^+2Fc^2^)/3' was
changed to 'calc'. New tag '_refine_ls_weighting_details' was
created. The value of the new tag was set to 'w =
1/[\s^2^(Fo^2^)+(0.0606P)^2^+0.0000P], where P=(Fo^2^+2Fc^2^)/3'.

Automatic conversion script
Id: cif_fix_values 3143 2015-03-26 13:38:13Z robertas 
;
_cod_original_cell_volume 1662.3(5)
_cod_original_sg_symbol_H-M 'C 2/c'
_cod_database_code 2105566

loop_
_symmetry_equiv_pos_as_xyz
'x, y, z'
'-x, y, -z+1/2'
'x+1/2, y+1/2, z'
'-x+1/2, y+1/2, -z+1/2'
'-x, -y, -z'
'x, -y, z-1/2'
'-x+1/2, -y+1/2, -z'
'x+1/2, -y+1/2, z-1/2'

loop_
_atom_site_aniso_label
_atom_site_aniso_U_11
_atom_site_aniso_U_22
_atom_site_aniso_U_33
_atom_site_aniso_U_12
_atom_site_aniso_U_13
_atom_site_aniso_U_23
O1 0.0417(5) 0.0601(6) 0.0543(6) 0.0153(4) 0.0034(4) -0.0053(5)
O2 0.0546(6) 0.0666(7) 0.0880(9) 0.0123(6) 0.0046(6) -0.0315(7)
C2 0.0308(6) 0.0481(8) 0.0603(9) 0.0029(5) 0.0128(6) -0.0075(7)
C3 0.0275(6) 0.0473(8) 0.0524(8) 0.0038(5) 0.0107(6) 0.0018(6)
C4 0.0386(7) 0.0521(8) 0.0558(9) -0.0030(6) 0.0120(6) -0.0074(7)
C5 0.0483(7) 0.0446(8) 0.0615(10) 0.0063(7) 0.0173(7) -0.0084(7)
C6 0.0427(7) 0.0407(7) 0.0650(10) 0.0106(6) 0.0190(7) 0.0042(7)
O6 0.0414(5) 0.0711(7) 0.0724(8) 0.0199(5) 0.0172(5) 0.0119(7)
C7 0.0319(6) 0.0510(9) 0.0597(10) 0.0072(6) 0.0114(6) 0.0094(7)
O8 0.052(3) 0.075(5) 0.102(4) 0.033(3) 0.047(3) 0.050(4)
O9 0.050(4) 0.089(4) 0.101(5) 0.023(3) 0.032(4) 0.048(4)
O8A 0.031(2) 0.038(2) 0.116(6) 0.014(2) 0.026(3) 0.017(2)
O9A 0.044(3) 0.057(4) 0.120(5) 0.003(3) 0.036(3) 0.011(3)
C10 0.0526(9) 0.0970(15) 0.0747(13) -0.0047(9) 0.0002(8) -0.0227(11)

loop_
_atom_site_label
_atom_site_fract_x
_atom_site_fract_y
_atom_site_fract_z
_atom_site_U_iso_or_equiv
_atom_site_thermal_displace_type
_atom_site_calc_flag
_atom_site_refinement_flags
_atom_site_occupancy
_atom_site_disorder_group
_atom_site_type_symbol
O1 0.20225(4) 0.2070(2) 0.64927(10) 0.0537(3) Uani d . 1 . O
O2 0.16128(4) 0.5006(2) 0.67070(12) 0.0722(4) Uani d . 1 . O
C2 0.16313(5) 0.3457(2) 0.60523(14) 0.0462(4) Uani d . 1 . C
C3 0.12299(4) 0.3107(2) 0.47617(14) 0.0423(3) Uani d . 1 . C
H3A 0.13502(4) 0.3965(2) 0.41256(14) 0.051 Uiso calc R 1 . H
C4 0.11971(5) 0.0796(2) 0.43089(14) 0.0489(4) Uani d . 1 . C
H4A 0.10306(5) -0.0060(2) 0.48678(14) 0.059 Uiso calc R 1 . H
C5 0.17764(5) 0.0034(2) 0.44530(15) 0.0509(4) Uani d . 1 . C
H5A 0.17689(5) -0.1409(2) 0.41303(15) 0.061 Uiso calc R 1 . H
H5B 0.19498(5) 0.0926(2) 0.39383(15) 0.061 Uiso calc R 1 . H
C6 0.21044(5) 0.0089(2) 0.58233(15) 0.0485(4) Uani d . 1 . C
H6A 0.20095(5) -0.1138(2) 0.62843(15) 0.058 Uiso calc R 1 . H
O6 0.26499(4) 0.0024(2) 0.58737(11) 0.0612(3) Uani d . 1 . O
H6 0.28266(5) -0.008(3) 0.6625(2) 0.073 Uiso calc R 1 . H
C7 0.06827(5) 0.3968(2) 0.48513(15) 0.0476(4) Uani d . 1 . C
O8 0.0437(4) 0.313(2) 0.5520(11) 0.071(2) Uani d P 0.56(3) 1 O
O9 0.0481(5) 0.5526(18) 0.4131(14) 0.077(3) Uani d P 0.56(3) 1 O
H9 0.0279(16) 0.621(4) 0.447(2) 0.116 Uiso calc PR 0.56(3) 1 H
O8A 0.0581(4) 0.5826(15) 0.4411(15) 0.061(2) Uani d P 0.44(3) 2 O
O9A 0.0396(6) 0.273(3) 0.5378(15) 0.071(3) Uani d P 0.44(3) 2 O
H9A 0.0159(15) 0.343(3) 0.56(5) 0.106 Uiso calc PR 0.44(3) 2 H
C10 0.08546(7) 0.0592(3) 0.2927(2) 0.0777(6) Uani d . 1 . C
H10A 0.04919(7) 0.1086(3) 0.2871(2) 0.093 Uiso calc PR 0.85(2) . H
H10B 0.08423(7) -0.0871(3) 0.2667(2) 0.093 Uiso calc PR 0.85(2) . H
H10C 0.10137(7) 0.1431(3) 0.2373(2) 0.093 Uiso calc PR 0.85(2) . H
H10D 0.10734(7) 0.0012(3) 0.2403(2) 0.093 Uiso calc PR 0.15(2) . H
H10E 0.07230(7) 0.1969(3) 0.2607(2) 0.093 Uiso calc PR 0.15(2) . H
H10F 0.05515(7) -0.0333(3) 0.2901(2) 0.093 Uiso calc PR 0.15(2) . H

loop_
_atom_type_symbol
_atom_type_description
_atom_type_scat_dispersion_real
_atom_type_scat_dispersion_imag
_atom_type_scat_source
C C 0.0033 0.0016 'International Tables Vol C Tables 4.2.6.8 and 6.1.1.4'
H H 0.0000 0.0000 'International Tables Vol C Tables 4.2.6.8 and 6.1.1.4'
O O 0.0106 0.0060 'International Tables Vol C Tables 4.2.6.8 and 6.1.1.4'

loop_
_geom_angle_atom_site_label_1
_geom_angle_atom_site_label_2
_geom_angle_atom_site_label_3
_geom_angle
_geom_angle_publ_flag
C2 O1 C6 124.77(11) yes
O2 C2 O1 117.56(13) ?
O2 C2 C3 122.24(12) ?
O1 C2 C3 120.20(12) ?
C2 C3 C7 107.64(11) ?
C2 C3 C4 113.55(11) ?
C7 C3 C4 112.54(11) ?
C5 C4 C10 111.71(13) ?
C5 C4 C3 107.19(11) ?
C10 C4 C3 111.21(13) ?
C6 C5 C4 111.97(11) ?
O6 C6 O1 105.77(12) yes
O6 C6 C5 109.87(11) ?
O1 C6 C5 112.73(11) ?
O8 C7 O9 121.2(7) ?
O8A C7 O9A 129.5(8) ?
O8 C7 C3 120.7(5) ?
O8A C7 C3 114.2(5) ?
O9 C7 C3 117.9(5) ?
O9A C7 C3 116.3(7) ?

loop_
_geom_bond_atom_site_label_1
_geom_bond_atom_site_label_2
_geom_bond_distance
_geom_bond_publ_flag
O1 C2 1.317(2) yes
O1 C6 1.480(2) yes
O2 C2 1.210(2) yes
C2 C3 1.514(2) ?
C3 C7 1.518(2) ?
C3 C4 1.529(2) ?
C4 C5 1.518(2) ?
C4 C10 1.523(2) ?
C5 C6 1.496(2) ?
C6 O6 1.374(2) yes
C7 O8 1.189(9) ?
C7 O8A 1.263(10) ?
C7 O9 1.273(9) ?
C7 O9A 1.291(13) ?

loop_
_geom_torsion_atom_site_label_1
_geom_torsion_atom_site_label_2
_geom_torsion_atom_site_label_3
_geom_torsion_atom_site_label_4
_geom_torsion
_geom_torsion_publ_flag
C6 O1 C2 O2 179.72(12) ?
C6 O1 C2 C3 -1.2(2) ?
O2 C2 C3 C7 -35.2(2) ?
O1 C2 C3 C7 145.74(12) ?
O2 C2 C3 C4 -160.49(13) ?
O1 C2 C3 C4 20.5(2) ?
C2 C3 C4 C5 -49.1(2) ?
C7 C3 C4 C5 -171.65(12) ?
C2 C3 C4 C10 -171.42(11) ?
C7 C3 C4 C10 66.0(2) ?
C10 C4 C5 C6 -176.06(14) ?
C3 C4 C5 C6 61.9(2) ?
C2 O1 C6 O6 133.10(13) yes
C2 O1 C6 C5 13.0(2) ?
C4 C5 C6 O6 -161.80(12) ?
C4 C5 C6 O1 -44.1(2) ?
C2 C3 C7 O8 -67.7(9) ?
C4 C3 C7 O8 58.2(9) ?
C2 C3 C7 O8A 97.3(7) ?
C4 C3 C7 O8A -136.8(7) ?
C2 C3 C7 O9 116.5(9) ?
C4 C3 C7 O9 -117.6(9) ?
C2 C3 C7 O9A -81.6(9) ?
C4 C3 C7 O9A 44.3(9) ?
